data_4100816
loop_
_publ_author_name
'Paola Gilli'
'Valerio Bertolasi'
'Loretta Pretto'
'Valeria Ferretti'
'Gastone Gilli'

_publ_section_title
;
Covalent versus Electrostatic Nature of the Strong Hydrogen Bond:
Discrimination among Single, Double, and Asymmetric Single-Well Hydrogen
Bonds by Variable-Temperature X-ray Crystallographic Methods in \b-Diketone
Enol RAHB Systems
;
_journal_name_full 'Journal of the American Chemical Society'
_journal_page_first 3845
_journal_page_last 3855
_journal_paper_doi 10.1021/ja030213z
_journal_volume 126
_journal_year 2004
_chemical_formula_moiety 'C14 H18 O4'
_chemical_formula_sum 'C14 H18 O4'
_chemical_formula_weight 250.28
_space_group_IT_number 14
_symmetry_cell_setting monoclinic
_symmetry_space_group_name_Hall '-P 2yn'
_symmetry_space_group_name_H-M 'P 1 21/n 1'
_cell_angle_alpha 90.00
_cell_angle_beta 94.640(2)
_cell_angle_gamma 90.00
_cell_formula_units_Z 4
_cell_length_a 8.1582(3)
_cell_length_b 12.2379(4)
_cell_length_c 12.6372(5)
_cell_measurement_temperature 295
_cell_volume 1257.55(8)
_diffrn_ambient_temperature 295
_exptl_crystal_density_diffrn 1.322
_cod_original_sg_symbol_H-M 'P 21/n'
_cod_database_code 4100816

loop_
_symmetry_equiv_pos_as_xyz
'x, y, z'
'-x+1/2, y+1/2, -z+1/2'
'-x, -y, -z'
'x-1/2, -y-1/2, z-1/2'

loop_
_atom_site_label
_atom_site_type_symbol
_atom_site_fract_x
_atom_site_fract_y
_atom_site_fract_z
_atom_site_U_iso_or_equiv
_atom_site_adp_type
_atom_site_occupancy
_atom_site_symmetry_multiplicity
_atom_site_calc_flag
_atom_site_refinement_flags
_atom_site_disorder_assembly
_atom_site_disorder_group
O1 O 0.83922(14) 0.20016(8) 0.24060(10) 0.0600(3) Uani 1 1 d . . .
H1A H 0.786(5) 0.161(4) 0.193(4) 0.072 Uiso 0.52(4) 1 d P . .
O2 O 1.14149(15) -0.11777(9) 0.32153(10) 0.0630(3) Uani 1 1 d . . .
H1B H 1.071(6) -0.150(4) 0.278(5) 0.076 Uiso 0.48(3) 1 d P . .
O3 O 0.99131(14) -0.21779(9) 0.15784(11) 0.0601(3) Uani 1 1 d . . .
H2A H 1.023(5) -0.186(4) 0.217(4) 0.072 Uiso 0.52(3) 1 d P . .
O4 O 0.70131(14) 0.10493(9) 0.07515(10) 0.0591(3) Uani 1 1 d . . .
H2B H 0.740(6) 0.125(4) 0.138(5) 0.071 Uiso 0.48(4) 1 d P . .
C1 C 0.96043(14) 0.03167(10) 0.29547(9) 0.0388(3) Uani 1 1 d . . .
C2 C 0.95106(15) 0.14641(10) 0.29566(11) 0.0449(3) Uani 1 1 d . . .
C3 C 1.0750(2) 0.21488(13) 0.36045(13) 0.0563(4) Uani 1 1 d . . .
C4 C 1.1728(2) 0.14990(15) 0.44527(13) 0.0620(4) Uani 1 1 d . . .
C5 C 1.24121(19) 0.04953(15) 0.39568(13) 0.0587(4) Uani 1 1 d . . .
C6 C 1.10857(16) -0.01630(11) 0.33559(10) 0.0457(3) Uani 1 1 d . . .
C7 C 0.82109(14) -0.04156(10) 0.24935(9) 0.0390(3) Uani 1 1 d . . .
C8 C 0.65141(17) -0.00951(14) 0.28561(12) 0.0517(3) Uani 1 1 d . . .
C9 C 0.81725(14) -0.06433(9) 0.13094(10) 0.0384(3) Uani 1 1 d . . .
C10 C 0.89419(15) -0.15895(11) 0.09596(11) 0.0465(3) Uani 1 1 d . . .
C11 C 0.8711(2) -0.19638(17) -0.01782(15) 0.0651(4) Uani 1 1 d . . .
C12 C 0.7242(2) -0.14434(15) -0.07867(13) 0.0619(4) Uani 1 1 d . . .
C13 C 0.7277(2) -0.02267(15) -0.06177(12) 0.0605(4) Uani 1 1 d . . .
C14 C 0.74789(15) 0.00792(11) 0.05374(11) 0.0453(3) Uani 1 1 d . . .
H31 H 1.149(2) 0.2458(16) 0.3098(15) 0.073(5) Uiso 1 1 d . . .
H32 H 1.014(2) 0.2758(17) 0.3918(16) 0.075(5) Uiso 1 1 d . . .
H41 H 1.254(2) 0.1943(15) 0.4793(15) 0.067(5) Uiso 1 1 d . . .
H42 H 1.102(3) 0.1266(16) 0.4974(17) 0.074(5) Uiso 1 1 d . . .
H51 H 1.326(2) 0.0705(16) 0.3458(15) 0.070(5) Uiso 1 1 d . . .
H52 H 1.296(3) -0.0022(17) 0.4440(18) 0.082(6) Uiso 1 1 d . . .
H7 H 0.8429(18) -0.1144(12) 0.2827(12) 0.045(4) Uiso 1 1 d . . .
H81 H 0.572(3) -0.0734(17) 0.2686(16) 0.079(6) Uiso 1 1 d . . .
H82 H 0.608(3) 0.065(2) 0.2547(19) 0.096(7) Uiso 1 1 d . . .
H83 H 0.663(2) -0.0023(16) 0.3641(17) 0.077(6) Uiso 1 1 d . . .
H111 H 0.858(3) -0.276(2) -0.011(2) 0.104(8) Uiso 1 1 d . . .
H112 H 0.976(3) -0.175(2) -0.0510(19) 0.102(7) Uiso 1 1 d . . .
H121 H 0.625(2) -0.1723(15) -0.0509(14) 0.063(5) Uiso 1 1 d . . .
H122 H 0.728(2) -0.1651(16) -0.1546(17) 0.075(5) Uiso 1 1 d . . .
H131 H 0.620(3) 0.0130(18) -0.0879(18) 0.088(6) Uiso 1 1 d . . .
H132 H 0.823(2) 0.0084(16) -0.0949(15) 0.073(5) Uiso 1 1 d . . .

loop_
_atom_site_aniso_label
_atom_site_aniso_U_11
_atom_site_aniso_U_22
_atom_site_aniso_U_33
_atom_site_aniso_U_23
_atom_site_aniso_U_13
_atom_site_aniso_U_12
O1 0.0580(6) 0.0404(5) 0.0805(8) -0.0071(5) -0.0020(5) 0.0084(4)
O2 0.0611(6) 0.0510(6) 0.0742(7) 0.0010(5) -0.0111(5) 0.0124(5)
O3 0.0563(6) 0.0471(6) 0.0765(7) -0.0081(5) 0.0027(5) 0.0102(4)
O4 0.0630(7) 0.0480(6) 0.0645(7) 0.0048(5) -0.0059(5) 0.0057(5)
C1 0.0376(6) 0.0400(6) 0.0393(6) -0.0043(5) 0.0064(4) -0.0021(4)
C2 0.0427(6) 0.0425(6) 0.0505(7) -0.0098(5) 0.0110(5) -0.0020(5)
C3 0.0572(8) 0.0493(7) 0.0633(9) -0.0184(6) 0.0111(7) -0.0113(6)
C4 0.0586(9) 0.0756(10) 0.0514(8) -0.0177(7) 0.0018(7) -0.0178(8)
C5 0.0475(7) 0.0703(10) 0.0564(9) -0.0062(7) -0.0074(6) -0.0038(7)
C6 0.0454(6) 0.0499(7) 0.0414(6) 0.0007(5) 0.0010(5) -0.0005(5)
C7 0.0375(6) 0.0380(6) 0.0420(6) -0.0015(5) 0.0060(4) -0.0031(4)
C8 0.0407(7) 0.0628(9) 0.0528(8) -0.0056(6) 0.0117(6) -0.0030(6)
C9 0.0338(5) 0.0390(6) 0.0428(6) -0.0029(5) 0.0059(4) -0.0054(4)
C10 0.0395(6) 0.0449(7) 0.0560(8) -0.0097(5) 0.0087(5) -0.0071(5)
C11 0.0589(9) 0.0708(10) 0.0667(10) -0.0287(8) 0.0125(7) -0.0050(8)
C12 0.0604(9) 0.0763(10) 0.0491(8) -0.0151(7) 0.0055(7) -0.0192(8)
C13 0.0646(9) 0.0726(10) 0.0435(7) 0.0019(7) -0.0002(7) -0.0182(8)
C14 0.0391(6) 0.0480(7) 0.0487(7) 0.0008(5) 0.0029(5) -0.0091(5)

loop_
_geom_bond_atom_site_label_1
_geom_bond_atom_site_label_2
_geom_bond_distance
_geom_bond_site_symmetry_2
_geom_bond_publ_flag
O1 C2 1.2832(17) . ?
O1 H1A 0.86(6) . ?
O2 C6 1.2858(18) . ?
O2 H1B 0.85(6) . ?
O3 C10 1.2874(18) . ?
O3 H2A 0.87(6) . ?
O4 C14 1.2821(17) . ?
O4 H2B 0.87(7) . ?
C1 C6 1.4012(18) . ?
C1 C2 1.4063(18) . ?
C1 C7 1.5257(16) . ?
C2 C3 1.5039(19) . ?
C3 C4 1.510(3) . ?
C3 H31 0.99(2) . ?
C3 H32 1.00(2) . ?
C4 C5 1.506(2) . ?
C4 H41 0.933(19) . ?
C4 H42 0.95(2) . ?
C5 C6 1.5046(19) . ?
C5 H51 1.00(2) . ?
C5 H52 0.96(2) . ?
C7 C9 1.5198(16) . ?
C7 C8 1.5436(17) . ?
C7 H7 0.997(15) . ?
C8 H81 1.03(2) . ?
C8 H82 1.04(2) . ?
C8 H83 0.99(2) . ?
C9 C14 1.4016(18) . ?
C9 C10 1.4054(17) . ?
C10 C11 1.506(2) . ?
C11 C12 1.512(3) . ?
C11 H111 0.98(3) . ?
C11 H112 1.01(3) . ?
C12 C13 1.504(3) . ?
C12 H121 0.972(19) . ?
C12 H122 1.00(2) . ?
C13 C14 1.503(2) . ?
C13 H131 1.01(2) . ?
C13 H132 0.99(2) . ?
